data_4324976
loop_
_publ_author_name
'\/Lukasz \/Lapok'
'Martin Lener'
'Olga Tsaryova'
'Stefanie Nagel'
'Christopher Keil'
'Robert Gerdes'
'Derck Schlettwein'
'Sergiu M. Gorun'

_publ_section_title
;
 Structures and Redox Characteristics of Electron-Deficient Vanadyl
 Phthalocyanines
;
_journal_name_full 'Inorganic Chemistry'
_journal_page_first 4086
_journal_page_last 4091
_journal_paper_doi 10.1021/ic2000365
_journal_volume 50
_journal_year 2011
_chemical_formula_sum 'C73 H22 F64 N8 O6 V'
_chemical_formula_weight 2373.93
_chemical_name_systematic
; 
 ? 
;
_space_group_IT_number 43
_symmetry_cell_setting orthorhombic
_symmetry_space_group_name_Hall 'F 2 -2d'
_symmetry_space_group_name_H-M 'F d d 2'
_atom_sites_solution_hydrogens geom
_atom_sites_solution_primary direct
_atom_sites_solution_secondary difmap
_audit_creation_method SHELXL-97
_cell_angle_alpha 90.00
_cell_angle_beta 90.00
_cell_angle_gamma 90.00
_cell_formula_units_Z 8
_cell_length_a 40.8442(12)
_cell_length_b 60.1041(18)
_cell_length_c 6.9411(2)
_cell_measurement_temperature 100(2)
_cell_volume 17039.7(9)
_computing_structure_refinement 'SHELXL-97 (Sheldrick, 1997)'
_computing_structure_solution 'SHELXS-97 (Sheldrick, 1990)'
_diffrn_ambient_temperature 100(2)
_diffrn_measured_fraction_theta_full 0.981
_diffrn_measured_fraction_theta_max 0.981
_diffrn_radiation_monochromator graphite
_diffrn_radiation_source 'fine-focus sealed tube'
_diffrn_radiation_type CuK\a
_diffrn_radiation_wavelength 1.54178
_diffrn_reflns_av_R_equivalents 0.0420
_diffrn_reflns_av_sigmaI/netI 0.0299
_diffrn_reflns_limit_h_max 48
_diffrn_reflns_limit_h_min -45
_diffrn_reflns_limit_k_max 67
_diffrn_reflns_limit_k_min -69
_diffrn_reflns_limit_l_max 8
_diffrn_reflns_limit_l_min -8
_diffrn_reflns_number 60559
_diffrn_reflns_theta_full 68.04
_diffrn_reflns_theta_max 68.04
_diffrn_reflns_theta_min 2.62
_exptl_absorpt_coefficient_mu 2.824
_exptl_absorpt_correction_T_max 0.7654
_exptl_absorpt_correction_T_min 0.4846
_exptl_absorpt_correction_type empirical
_exptl_crystal_density_diffrn 1.851
_exptl_crystal_F_000 9304
_exptl_crystal_size_max 0.30
_exptl_crystal_size_mid 0.20
_exptl_crystal_size_min 0.10
_refine_diff_density_max 2.080
_refine_diff_density_min -0.657
_refine_diff_density_rms 0.111
_refine_ls_abs_structure_details 'Flack H D (1983), Acta Cryst. A39, 876-881'
_refine_ls_abs_structure_Flack 0.139(11)
_refine_ls_extinction_method none
_refine_ls_goodness_of_fit_ref 1.001
_refine_ls_hydrogen_treatment constr
_refine_ls_matrix_type full
_refine_ls_number_parameters 765
_refine_ls_number_reflns 7571
_refine_ls_number_restraints 525
_refine_ls_restrained_S_all 0.975
_refine_ls_R_factor_all 0.0793
_refine_ls_R_factor_gt 0.0764
_refine_ls_shift/su_max 0.008
_refine_ls_shift/su_mean 0.007
_refine_ls_structure_factor_coef Fsqd
_refine_ls_weighting_details 'calc w=1/[\s^2^(Fo^2^)+(0.1615P)^2^+154.7814P] where P=(Fo^2^+2Fc^2^)/3'
_refine_ls_weighting_scheme calc
_refine_ls_wR_factor_gt 0.2176
_refine_ls_wR_factor_ref 0.2216
_reflns_number_gt 7205
_reflns_number_total 7571
_reflns_threshold_expression >2sigma(I)
_cod_data_source_file ic2000365_si_001_2.cif
_cod_data_source_block F64PcVO_2
_cod_database_code 4324976

loop_
_symmetry_equiv_pos_as_xyz
'x, y, z'
'-x, -y, z'
'x+1/4, -y+1/4, z+1/4'
'-x+1/4, y+1/4, z+1/4'
'x, y+1/2, z+1/2'
'-x, -y+1/2, z+1/2'
'x+1/4, -y+3/4, z+3/4'
'-x+1/4, y+3/4, z+3/4'
'x+1/2, y, z+1/2'
'-x+1/2, -y, z+1/2'
'x+3/4, -y+1/4, z+3/4'
'-x+3/4, y+1/4, z+3/4'
'x+1/2, y+1/2, z'
'-x+1/2, -y+1/2, z'
'x+3/4, -y+3/4, z+1/4'
'-x+3/4, y+3/4, z+1/4'

loop_
_atom_site_label
_atom_site_type_symbol
_atom_site_fract_x
_atom_site_fract_y
_atom_site_fract_z
_atom_site_U_iso_or_equiv
_atom_site_adp_type
_atom_site_occupancy
_atom_site_symmetry_multiplicity
_atom_site_calc_flag
_atom_site_refinement_flags
_atom_site_disorder_assembly
_atom_site_disorder_group
V1 V 0.7500 0.7500 0.11432(19) 0.0240(3) Uani 1 2 d S . 5
O2 O 0.7500 0.7500 0.4540(8) 0.0321(13) Uani 1 2 d SU A 5
O1 O 0.7500 0.7500 -0.1074(10) 0.0368(14) Uani 1 2 d SU B 5
N1 N 0.74929(11) 0.71673(7) 0.1666(7) 0.0255(9) Uani 1 1 d . C 5
N2 N 0.80746(11) 0.70931(7) 0.1604(7) 0.0256(9) Uani 1 1 d . C 5
N3 N 0.79896(10) 0.74905(7) 0.1666(7) 0.0275(10) Uani 1 1 d . C 5
N4 N 0.80946(11) 0.78896(7) 0.1822(7) 0.0277(10) Uani 1 1 d . . 5
C1 C 0.72185(13) 0.70431(8) 0.1779(8) 0.0262(11) Uani 1 1 d U . 5
C2 C 0.73091(13) 0.68078(9) 0.1839(8) 0.0267(11) Uani 1 1 d U C 5
C3 C 0.71398(13) 0.66134(8) 0.1934(8) 0.0278(11) Uani 1 1 d U C 5
C4 C 0.72901(15) 0.64051(9) 0.1930(8) 0.0308(12) Uani 1 1 d U C 5
C5 C 0.76407(15) 0.63952(9) 0.1772(8) 0.0311(12) Uani 1 1 d U C 5
C6 C 0.78072(13) 0.65983(8) 0.1707(8) 0.0257(11) Uani 1 1 d U C 5
C7 C 0.76493(13) 0.68062(8) 0.1723(7) 0.0238(10) Uani 1 1 d U C 5
C8 C 0.77643(13) 0.70318(8) 0.1658(8) 0.0256(11) Uani 1 1 d U C 5
C9 C 0.81753(13) 0.73045(9) 0.1630(8) 0.0264(11) Uani 1 1 d U C 5
C10 C 0.85188(13) 0.73716(9) 0.1737(8) 0.0275(11) Uani 1 1 d U C 5
C11 C 0.88112(13) 0.72578(9) 0.1671(8) 0.0260(11) Uani 1 1 d U C 5
C12 C 0.91143(12) 0.73642(9) 0.1717(7) 0.0253(11) Uani 1 1 d U C 5
C13 C 0.91194(13) 0.76008(9) 0.2025(7) 0.0257(11) Uani 1 1 d U C 5
C14 C 0.88170(13) 0.77129(8) 0.2010(8) 0.0246(11) Uani 1 1 d U C 5
C15 C 0.85173(13) 0.76037(9) 0.1835(8) 0.0266(11) Uani 1 1 d U C 5
C16 C 0.81825(12) 0.76787(8) 0.1780(8) 0.0251(11) Uani 1 1 d U C 5
C22 C 0.70529(17) 0.62010(10) 0.2093(10) 0.0415(15) Uani 1 1 d U C 5
C18 C 0.79321(15) 0.61065(9) -0.0255(9) 0.053(4) Uani 0.496(6) 1 d PU C 5
F11 F 0.76555(19) 0.60576(13) -0.1152(9) 0.055(2) Uani 0.496(6) 1 calc PRU C 5
F12 F 0.8116(2) 0.59259(13) -0.0133(10) 0.069(3) Uani 0.496(6) 1 calc PRU C 5
F10 F 0.8091(2) 0.62619(15) -0.1231(10) 0.066(4) Uani 0.496(6) 1 calc PRU C 5
C19 C 0.81407(13) 0.62097(9) -0.0219(9) 0.052(5) Uani 0.504(6) 1 d PU C 5
F9 F 0.80392(17) 0.63623(14) -0.1459(10) 0.054(3) Uani 0.504(6) 1 calc PRU C 5
F7 F 0.81690(16) 0.60157(13) -0.1109(10) 0.057(2) Uani 0.504(6) 1 calc PRU C 5
F8 F 0.84288(14) 0.62691(10) 0.0491(10) 0.049(2) Uani 0.504(6) 1 calc PRU C 5
C17 C 0.78608(16) 0.61863(10) 0.1634(12) 0.0432(16) Uani 1 1 d U C 5
C24 C 0.69588(14) 0.61347(9) 0.4145(8) 0.062(4) Uiso 0.557(7) 1 d P C 5
F27 F 0.7223(2) 0.60807(13) 0.5110(7) 0.078(3) Uani 0.557(7) 1 calc PRU C 5
F28 F 0.6759(2) 0.59638(13) 0.4090(8) 0.067(3) Uani 0.557(7) 1 calc PRU C 5
F29 F 0.6813(2) 0.63026(14) 0.4997(8) 0.069(3) Uani 0.557(7) 1 calc PRU C 5
C27 C 0.94164(12) 0.72157(9) 0.1339(8) 0.0259(11) Uani 1 1 d U C 5
C28 C 0.93760(4) 0.70458(3) -0.0473(3) 0.0311(12) Uani 1 1 d U C 5
F44 F 0.91589(6) 0.71265(4) -0.1691(3) 0.0393(8) Uani 1 1 calc RU C 5
F46 F 0.92764(6) 0.68504(4) 0.0159(3) 0.0367(8) Uani 1 1 calc RU C 5
F45 F 0.96601(7) 0.70231(4) -0.1352(3) 0.0404(8) Uani 1 1 calc RU C 5
C29 C 0.95317(4) 0.70865(3) 0.3206(3) 0.0349(13) Uani 1 1 d U C 5
F42 F 0.92873(6) 0.69659(4) 0.3876(3) 0.0384(8) Uani 1 1 calc RU C 5
F41 F 0.96244(6) 0.72306(4) 0.4529(3) 0.0364(8) Uani 1 1 calc RU C 5
F43 F 0.97793(6) 0.69552(4) 0.2769(3) 0.0384(8) Uani 1 1 calc RU C 5
C30 C 0.94221(12) 0.77483(9) 0.2478(8) 0.0271(11) Uani 1 1 d U C 5
C32 C 0.95472(4) 0.78809(3) 0.0644(3) 0.0293(12) Uani 1 1 d U C 5
F39 F 0.96571(6) 0.77385(4) -0.0661(3) 0.0365(8) Uani 1 1 calc RU C 5
F37 F 0.97867(6) 0.80174(4) 0.1157(3) 0.0372(8) Uani 1 1 calc RU C 5
F38 F 0.93023(6) 0.79977(4) -0.0094(3) 0.0366(8) Uani 1 1 calc RU C 5
C31 C 0.93715(5) 0.79154(3) 0.4290(3) 0.0334(13) Uani 1 1 d U C 5
F35 F 0.92820(7) 0.81134(4) 0.3654(3) 0.0379(8) Uani 1 1 calc RU C 5
F36 F 0.96494(7) 0.79333(4) 0.5253(3) 0.0438(9) Uani 1 1 calc RU C 5
F34 F 0.91421(7) 0.78354(4) 0.5440(3) 0.0393(8) Uani 1 1 calc RU C 5
C25 C 0.67087(17) 0.62160(10) 0.0726(12) 0.062(4) Uani 0.557(7) 1 d PU C 5
F24 F 0.67620(18) 0.63481(17) -0.0767(15) 0.050(3) Uani 0.557(7) 1 calc PRU C 5
F25 F 0.64656(15) 0.62969(11) 0.1775(12) 0.065(3) Uani 0.557(7) 1 calc PRU C 5
F26 F 0.66304(19) 0.60146(15) 0.0106(17) 0.074(4) Uani 0.557(7) 1 calc PRU C 5
F1 F 0.68140(7) 0.66249(5) 0.2085(6) 0.0350(8) Uani 1 1 d U D 5
F2 F 0.81327(8) 0.66008(5) 0.1542(5) 0.0359(8) Uani 1 1 d U E 5
F3 F 0.88011(7) 0.70360(5) 0.1492(5) 0.0292(7) Uani 1 1 d U F 5
F4 F 0.88078(7) 0.79327(5) 0.2175(5) 0.0290(7) Uani 1 1 d U G 5
F33 F 0.96770(7) 0.76228(5) 0.3074(5) 0.0302(7) Uani 1 1 d U H 5
F20 F 0.7231(2) 0.60230(12) 0.2893(13) 0.037(2) Uani 0.443(7) 1 d PU C 5
F19 F 0.71890(19) 0.60168(11) 0.1216(13) 0.054(2) Uani 0.557(7) 1 d PU C 5
F18 F 0.7694(2) 0.60044(11) 0.2715(13) 0.049(2) Uani 0.504(6) 1 d PU C 5
F17 F 0.76830(19) 0.60162(11) 0.0844(13) 0.046(2) Uani 0.496(6) 1 d PU C 5
F40 F 0.96784(7) 0.73391(5) 0.0757(5) 0.0320(7) Uani 1 1 d U I 5
C26 C 0.68990(16) 0.61276(12) 0.0245(11) 0.051(4) Uani 0.443(7) 1 d PU C 5
F21 F 0.6754(2) 0.62869(19) -0.0505(12) 0.036(3) Uani 0.443(7) 1 calc PRU C 5
F23 F 0.6701(3) 0.59758(16) 0.0574(12) 0.052(3) Uani 0.443(7) 1 calc PRU C 5
F22 F 0.7114(2) 0.60592(12) -0.0867(11) 0.045(2) Uani 0.443(7) 1 calc PRU C 5
C20 C 0.80339(13) 0.61150(8) 0.3331(8) 0.041(3) Uani 0.504(6) 1 d PU C 5
F13 F 0.82063(16) 0.62833(13) 0.4028(10) 0.053(3) Uani 0.504(6) 1 calc PRU C 5
F15 F 0.82334(19) 0.59493(12) 0.2881(9) 0.063(3) Uani 0.504(6) 1 calc PRU C 5
F16 F 0.78212(17) 0.60469(11) 0.4644(9) 0.057(2) Uani 0.504(6) 1 calc PRU C 5
C21 C 0.81787(14) 0.61942(8) 0.3103(8) 0.076(8) Uani 0.496(6) 1 d PU C 5
F5 F 0.84395(15) 0.62599(11) 0.2145(10) 0.048(2) Uiso 0.496(6) 1 calc PR C 5
F14 F 0.82308(16) 0.59944(13) 0.3817(11) 0.059(3) Uiso 0.496(6) 1 calc PR C 5
F6 F 0.81191(15) 0.63345(13) 0.4516(10) 0.044(3) Uiso 0.496(6) 1 calc PR C 5
C23 C 0.67939(14) 0.62405(10) 0.3968(9) 0.041(3) Uiso 0.443(7) 1 d P C 5
F31 F 0.65134(18) 0.63136(13) 0.3326(10) 0.050(2) Uiso 0.443(7) 1 calc PR C 5
F32 F 0.69191(17) 0.63860(14) 0.5153(11) 0.046(3) Uiso 0.443(7) 1 calc PR C 5
F30 F 0.67495(19) 0.60523(14) 0.4868(11) 0.056(3) Uiso 0.443(7) 1 calc PR C 5
C20S C 0.6705(2) 0.75118(16) 0.6761(14) 0.0222(19) Uani 0.50 1 d PU J 8
H20D H 0.6730 0.7439 0.5506 0.033 Uiso 0.75 1 calc PR J 8
H20E H 0.6476 0.7502 0.7170 0.033 Uiso 0.75 1 calc PR J 8
H20F H 0.6844 0.7437 0.7712 0.033 Uiso 0.75 1 calc PR J 8
C21S C 0.6803(4) 0.7749(2) 0.6601(17) 0.134(7) Uani 1 1 d DU J 8
O22S O 0.6442(4) 0.8225(3) 0.599(4) 0.151(11) Uani 0.50 1 d PDU J 8
C22S C 0.6559(3) 0.7884(2) 0.698(3) 0.137(7) Uani 1 1 d DU J 8
H22A H 0.6483 0.7858 0.8319 0.164 Uiso 0.75 1 calc PR J 8
H22B H 0.6374 0.7850 0.6105 0.164 Uiso 0.75 1 calc PR J 8
C24S C 0.7012(8) 0.8179(6) 0.719(4) 0.35(2) Uani 1 1 d DU J 8
H24A H 0.7150 0.8046 0.7053 0.525 Uiso 0.75 1 calc PR J 8
H24B H 0.7028 0.8235 0.8517 0.525 Uiso 0.75 1 calc PR J 8
H24C H 0.7086 0.8294 0.6295 0.525 Uiso 0.75 1 calc PR J 8
C23S C 0.6653(4) 0.8119(2) 0.675(3) 0.198(13) Uani 1 1 d DU J 8
O20S O 0.7067(3) 0.7824(2) 0.6043(13) 0.056(3) Uani 0.50 1 d PDU J 8
C10T C 0.7518(3) 0.82929(19) 0.6803(16) 0.030(2) Uani 0.50 1 d PDU K 4
H10A H 0.7500 0.8366 0.8059 0.045 Uiso 0.50 1 calc PR K 4
H10B H 0.7311 0.8220 0.6488 0.045 Uiso 0.50 1 calc PR K 4
H10C H 0.7569 0.8404 0.5814 0.045 Uiso 0.50 1 calc PR K 4
C11T C 0.7800(7) 0.8114(4) 0.6879(19) 0.253(18) Uani 1 1 d DU K 4
O11T O 0.7834(8) 0.7914(5) 0.635(3) 0.33(3) Uani 0.50 1 d PDU K 4
C12T C 0.8069(2) 0.82154(19) 0.743(2) 0.092(3) Uani 1 1 d DU K 4
H14A H 0.8038 0.8260 0.8795 0.110 Uiso 1 1 calc R K 4
H14B H 0.8087 0.8354 0.6674 0.110 Uiso 1 1 calc R K 4
O12T O 0.8421(3) 0.7886(2) 0.720(3) 0.094(5) Uani 0.50 1 d PDU K 4
C13T C 0.8385(3) 0.81007(18) 0.730(3) 0.115(5) Uani 1 1 d DU K 4
C14T C 0.8648(3) 0.8243(2) 0.770(3) 0.066(6) Uani 0.50 1 d PU K 4
H12A H 0.8604 0.8324 0.8903 0.100 Uiso 0.50 1 calc PR K 4
H12B H 0.8674 0.8350 0.6646 0.100 Uiso 0.50 1 calc PR K 4
H12C H 0.8849 0.8156 0.7843 0.100 Uiso 0.50 1 calc PR K 4

loop_
_atom_site_aniso_label
_atom_site_aniso_U_11
_atom_site_aniso_U_22
_atom_site_aniso_U_33
_atom_site_aniso_U_23
_atom_site_aniso_U_13
_atom_site_aniso_U_12
V1 0.0207(6) 0.0263(7) 0.0251(6) 0.000 0.000 0.0026(5)
O2 0.033(3) 0.035(3) 0.028(3) 0.000 0.000 0.001(2)
O1 0.026(3) 0.023(3) 0.061(4) 0.000 0.000 0.004(2)
N1 0.026(2) 0.0151(19) 0.035(2) -0.0018(18) 0.0016(17) 0.0063(16)
N2 0.023(2) 0.021(2) 0.032(2) 0.0046(17) -0.0005(18) -0.0009(16)
N3 0.017(2) 0.025(2) 0.040(3) 0.0024(18) 0.0029(19) 0.0026(16)
N4 0.026(2) 0.024(2) 0.034(2) 0.0049(18) 0.0027(18) 0.0008(17)
C1 0.026(3) 0.024(3) 0.028(3) -0.007(2) -0.006(2) 0.000(2)
C2 0.024(3) 0.032(3) 0.024(2) -0.001(2) -0.005(2) -0.003(2)
C3 0.029(3) 0.021(2) 0.033(3) -0.005(2) 0.002(2) -0.001(2)
C4 0.037(3) 0.030(3) 0.026(3) -0.001(2) 0.001(2) 0.004(2)
C5 0.036(3) 0.028(3) 0.029(3) -0.001(2) -0.007(2) 0.002(2)
C6 0.026(3) 0.024(2) 0.027(3) 0.001(2) 0.002(2) 0.005(2)
C7 0.023(2) 0.026(2) 0.023(2) -0.003(2) 0.0013(19) 0.0007(19)
C8 0.028(3) 0.026(3) 0.023(2) -0.001(2) 0.007(2) 0.003(2)
C9 0.026(3) 0.026(3) 0.028(3) -0.002(2) 0.006(2) 0.006(2)
C10 0.019(2) 0.028(3) 0.036(3) 0.004(2) 0.005(2) 0.0021(19)
C11 0.026(3) 0.028(3) 0.024(3) -0.001(2) -0.001(2) 0.003(2)
C12 0.022(3) 0.031(3) 0.023(2) 0.001(2) -0.0009(19) 0.001(2)
C13 0.025(3) 0.028(3) 0.024(3) 0.003(2) 0.000(2) 0.003(2)
C14 0.024(3) 0.023(2) 0.027(3) 0.0040(19) 0.002(2) 0.0005(19)
C15 0.027(3) 0.030(3) 0.023(3) -0.003(2) 0.005(2) -0.002(2)
C16 0.021(3) 0.023(2) 0.031(3) 0.002(2) 0.005(2) 0.0038(18)
C22 0.052(4) 0.024(3) 0.048(4) 0.013(3) 0.005(3) -0.001(3)
C18 0.086(12) 0.025(7) 0.048(8) 0.002(6) 0.020(8) 0.012(7)
F11 0.069(6) 0.052(5) 0.044(4) -0.027(4) -0.003(4) 0.018(4)
F12 0.080(7) 0.039(5) 0.088(8) -0.010(5) 0.024(6) 0.024(5)
F10 0.083(8) 0.034(6) 0.081(9) -0.017(6) 0.028(7) 0.015(5)
C19 0.059(10) 0.033(8) 0.064(11) -0.020(8) 0.021(9) 0.001(7)
F9 0.075(6) 0.040(6) 0.047(5) -0.009(4) 0.028(4) 0.013(5)
F7 0.055(5) 0.050(5) 0.066(6) -0.029(5) 0.015(5) 0.010(4)
F8 0.025(3) 0.037(4) 0.086(6) -0.011(4) 0.007(4) 0.009(3)
C17 0.040(3) 0.025(3) 0.065(4) -0.005(3) -0.007(3) 0.007(2)
F27 0.113(8) 0.076(6) 0.044(5) 0.010(4) -0.008(5) 0.009(5)
F28 0.090(6) 0.058(5) 0.053(5) 0.016(4) 0.017(5) -0.025(4)
F29 0.090(7) 0.073(6) 0.044(5) 0.012(4) 0.031(5) -0.012(5)
C27 0.019(2) 0.032(3) 0.027(3) -0.001(2) 0.002(2) -0.0015(19)
C28 0.027(3) 0.038(3) 0.028(3) -0.003(2) 0.005(2) 0.010(2)
F44 0.0322(17) 0.053(2) 0.0322(18) -0.0062(15) -0.0041(14) 0.0047(15)
F46 0.0330(17) 0.0333(17) 0.0437(19) -0.0129(15) 0.0039(15) 0.0025(13)
F45 0.0320(18) 0.056(2) 0.0332(17) -0.0066(16) 0.0061(15) 0.0005(15)
C29 0.035(3) 0.029(3) 0.041(3) -0.005(2) 0.001(3) 0.000(2)
F42 0.0362(18) 0.0379(18) 0.0410(19) 0.0089(15) -0.0013(15) -0.0029(14)
F41 0.0351(18) 0.0373(17) 0.0369(19) 0.0057(14) -0.0069(14) 0.0055(14)
F43 0.0261(16) 0.0370(18) 0.052(2) -0.0011(16) -0.0035(15) 0.0106(13)
C30 0.018(2) 0.031(3) 0.032(3) 0.004(2) -0.002(2) 0.002(2)
C32 0.016(2) 0.042(3) 0.030(3) 0.001(2) 0.001(2) -0.004(2)
F39 0.0394(19) 0.0433(19) 0.0267(16) -0.0015(14) 0.0100(14) 0.0009(14)
F37 0.0294(17) 0.0389(17) 0.0433(19) 0.0022(15) 0.0003(15) -0.0112(13)
F38 0.0299(17) 0.0442(19) 0.0357(18) 0.0143(15) 0.0010(14) 0.0048(13)
C31 0.025(3) 0.038(3) 0.037(3) 0.000(2) -0.004(2) 0.000(2)
F35 0.0337(17) 0.0370(18) 0.0429(19) 0.0008(15) -0.0054(15) -0.0024(13)
F36 0.0354(19) 0.051(2) 0.045(2) -0.0140(17) -0.0111(16) 0.0009(15)
F34 0.046(2) 0.0457(19) 0.0266(16) -0.0004(14) 0.0039(15) -0.0050(15)
C25 0.091(13) 0.045(8) 0.050(9) 0.003(7) -0.001(8) -0.032(8)
F24 0.069(6) 0.025(5) 0.055(6) 0.004(4) -0.023(4) 0.009(3)
F25 0.029(3) 0.033(3) 0.132(9) -0.007(4) 0.017(4) -0.015(3)
F26 0.040(5) 0.060(7) 0.123(10) -0.019(7) -0.023(6) -0.015(5)
F1 0.0199(15) 0.0311(16) 0.054(2) -0.0030(14) 0.0036(14) -0.0045(12)
F2 0.0303(17) 0.0300(16) 0.047(2) 0.0030(14) 0.0042(15) 0.0099(12)
F3 0.0253(15) 0.0278(15) 0.0347(16) -0.0041(13) -0.0007(13) 0.0031(11)
F4 0.0227(15) 0.0255(15) 0.0390(17) 0.0003(13) -0.0005(13) -0.0018(11)
F33 0.0158(13) 0.0350(16) 0.0397(17) 0.0020(14) -0.0064(12) 0.0007(11)
F20 0.041(4) 0.023(4) 0.049(5) 0.001(3) -0.007(4) 0.002(3)
F19 0.063(5) 0.028(3) 0.071(6) -0.012(3) 0.001(4) 0.009(3)
F18 0.062(5) 0.025(3) 0.061(5) 0.004(3) 0.008(4) -0.007(3)
F17 0.052(5) 0.019(3) 0.067(6) -0.010(3) -0.015(4) 0.006(3)
F40 0.0230(15) 0.0358(16) 0.0372(18) 0.0007(14) 0.0072(13) 0.0013(12)
C26 0.047(9) 0.027(7) 0.080(13) 0.018(8) 0.012(9) -0.002(7)
F21 0.044(6) 0.034(7) 0.030(6) 0.007(5) -0.009(4) 0.000(4)
F23 0.052(7) 0.026(5) 0.078(8) -0.015(5) -0.022(6) -0.014(5)
F22 0.052(5) 0.030(4) 0.053(5) -0.015(4) -0.016(4) -0.003(3)
C20 0.052(8) 0.030(7) 0.041(7) 0.000(6) -0.014(6) 0.026(6)
F13 0.038(5) 0.037(5) 0.085(7) 0.016(5) -0.008(5) 0.021(4)
F15 0.070(6) 0.039(5) 0.079(7) -0.007(5) -0.015(5) 0.036(4)
F16 0.079(6) 0.047(5) 0.045(4) 0.019(4) 0.000(4) -0.011(4)
C21 0.084(15) 0.006(7) 0.14(2) -0.008(9) -0.024(15) 0.013(7)
C20S 0.034(5) 0.026(5) 0.007(3) -0.006(3) 0.000(4) 0.005(4)
C21S 0.225(19) 0.121(11) 0.055(6) -0.033(7) -0.046(9) 0.100(12)
O22S 0.077(10) 0.134(14) 0.24(2) 0.129(16) -0.087(13) -0.055(9)
C22S 0.066(7) 0.097(8) 0.25(2) -0.083(11) -0.014(9) 0.037(6)
C24S 0.42(4) 0.43(4) 0.20(3) 0.14(3) -0.20(3) -0.29(4)
C23S 0.106(11) 0.092(9) 0.40(4) 0.037(16) -0.101(18) -0.022(8)
O20S 0.061(6) 0.085(8) 0.020(4) 0.006(4) 0.014(4) 0.023(6)
C10T 0.039(6) 0.044(6) 0.007(4) 0.003(5) 0.007(4) 0.006(5)
C11T 0.30(3) 0.38(4) 0.077(10) -0.122(17) 0.061(14) -0.23(3)
O11T 0.49(5) 0.43(5) 0.081(15) 0.08(2) -0.12(3) -0.37(5)
C12T 0.060(6) 0.091(7) 0.124(10) 0.013(7) 0.000(6) 0.007(5)
O12T 0.069(8) 0.075(8) 0.139(14) -0.042(9) 0.040(9) -0.038(7)
C13T 0.116(10) 0.072(7) 0.158(13) 0.026(8) 0.061(10) 0.025(6)
C14T 0.006(5) 0.044(7) 0.149(17) -0.034(9) -0.007(7) 0.007(4)

loop_
_atom_type_symbol
_atom_type_description
_atom_type_scat_dispersion_real
_atom_type_scat_dispersion_imag
_atom_type_scat_source
C C 0.0181 0.0091 'International Tables Vol C Tables 4.2.6.8 and 6.1.1.4'
N N 0.0311 0.0180 'International Tables Vol C Tables 4.2.6.8 and 6.1.1.4'
O O 0.0492 0.0322 'International Tables Vol C Tables 4.2.6.8 and 6.1.1.4'
F F 0.0727 0.0534 'International Tables Vol C Tables 4.2.6.8 and 6.1.1.4'
V V 0.0687 2.1097 'International Tables Vol C Tables 4.2.6.8 and 6.1.1.4'
H H 0.0000 0.0000 'International Tables Vol C Tables 4.2.6.8 and 6.1.1.4'

loop_
_geom_angle_atom_site_label_1
_geom_angle_atom_site_label_2
_geom_angle_atom_site_label_3
_geom_angle
_geom_angle_site_symmetry_1
_geom_angle_site_symmetry_3
O1 V1 N1 100.28(14) . .
O1 V1 N1 100.28(14) . 14_665
N1 V1 N1 159.4(3) . 14_665
O1 V1 N3 100.29(15) . .
N1 V1 N3 87.39(18) . .
N1 V1 N3 88.95(18) 14_665 .
O1 V1 N3 100.29(15) . 14_665
N1 V1 N3 88.95(18) . 14_665
N1 V1 N3 87.40(18) 14_665 14_665
N3 V1 N3 159.4(3) . 14_665
O1 V1 O2 180.000(10) . .
N1 V1 O2 79.72(14) . .
N1 V1 O2 79.72(14) 14_665 .
N3 V1 O2 79.71(15) . .
N3 V1 O2 79.71(15) 14_665 .
C1 N1 C8 110.0(4) . .
C1 N1 V1 124.5(3) . .
C8 N1 V1 124.8(4) . .
C8 N2 C9 124.1(4) . .
C9 N3 C16 111.0(4) . .
C9 N3 V1 124.9(4) . .
C16 N3 V1 123.2(3) . .
C16 N4 C1 123.3(5) . 14_665
N4 C1 N1 128.8(5) 14_665 .
N4 C1 C2 122.1(5) 14_665 .
N1 C1 C2 109.1(4) . .
C3 C2 C7 120.3(5) . .
C3 C2 C1 134.8(5) . .
C7 C2 C1 104.9(5) . .
C2 C3 C4 123.2(5) . .
C3 C4 C5 118.4(5) . .
C3 C4 C22 115.5(5) . .
C5 C4 C22 126.1(5) . .
C6 C5 C4 116.8(5) . .
C6 C5 C17 115.1(5) . .
C4 C5 C17 128.1(5) . .
C5 C6 C7 123.5(5) . .
C2 C7 C6 117.7(5) . .
C2 C7 C8 108.8(5) . .
C6 C7 C8 133.6(5) . .
N2 C8 N1 127.5(5) . .
N2 C8 C7 125.3(5) . .
N1 C8 C7 107.2(5) . .
N2 C9 N3 127.9(5) . .
N2 C9 C10 124.0(5) . .
N3 C9 C10 108.1(4) . .
C11 C10 C15 120.1(5) . .
C11 C10 C9 133.9(5) . .
C15 C10 C9 105.9(5) . .
C10 C11 C12 122.8(5) . .
C11 C12 C13 118.0(5) . .
C11 C12 C27 116.1(5) . .
C13 C12 C27 125.8(5) . .
C14 C13 C12 117.4(5) . .
C14 C13 C30 115.3(4) . .
C12 C13 C30 127.3(5) . .
C15 C14 C13 123.1(5) . .
C14 C15 C10 118.1(5) . .
C14 C15 C16 133.5(5) . .
C10 C15 C16 108.4(5) . .
N4 C16 N3 129.3(5) . .
N4 C16 C15 124.0(5) . .
N3 C16 C15 106.7(4) . .
C26 C22 C24 128.1(5) . .
C26 C22 C4 115.4(5) . .
C24 C22 C4 115.3(6) . .
C26 C22 C23 116.0(6) . .
C24 C22 C23 33.2(3) . .
C4 C22 C23 109.4(5) . .
C26 C22 C25 35.7(5) . .
C24 C22 C25 109.0(5) . .
C4 C22 C25 115.5(5) . .
C23 C22 C25 84.5(5) . .
C18 C17 C20 123.5(5) . .
C18 C17 C5 116.6(6) . .
C20 C17 C5 118.4(6) . .
C18 C17 C21 114.6(5) . .
C20 C17 C21 28.0(3) . .
C5 C17 C21 113.3(5) . .
C18 C17 C19 37.6(4) . .
C20 C17 C19 108.0(5) . .
C5 C17 C19 111.4(5) . .
C21 C17 C19 86.4(4) . .
C12 C27 C29 112.4(4) . .
C12 C27 C28 114.4(4) . .
C29 C27 C28 110.8(3) . .
C13 C30 C32 112.4(4) . .
C13 C30 C31 114.1(4) . .
C32 C30 C31 110.6(3) . .
O20S C21S C22S 120.5(15) . .
O20S C21S C20S 127.4(12) . .
C22S C21S C20S 111.8(15) . .
C21S C22S C23S 111.6(14) . .
O22S C23S C22S 111.7(14) . .
O22S C23S C24S 130.5(19) . .
C22S C23S C24S 117.0(17) . .
O11T C11T C12T 116(2) . .
O11T C11T C10T 136(2) . .
C12T C11T C10T 107.7(18) . .
C11T C12T C13T 120.0(18) . .
O12T C13T C14T 122.2(13) . .
O12T C13T C12T 124.5(13) . .
C14T C13T C12T 112.0(10) . .

loop_
_geom_bond_atom_site_label_1
_geom_bond_atom_site_label_2
_geom_bond_distance
_geom_bond_site_symmetry_2
V1 O1 1.539(7) .
V1 N1 2.033(4) .
V1 N1 2.033(4) 14_665
V1 N3 2.033(4) .
V1 N3 2.033(4) 14_665
V1 O2 2.358(6) .
N1 C1 1.349(7) .
N1 C8 1.375(7) .
N2 C8 1.320(7) .
N2 C9 1.336(7) .
N3 C9 1.351(6) .
N3 C16 1.381(7) .
N4 C16 1.318(7) .
N4 C1 1.342(7) 14_665
C1 N4 1.342(7) 14_665
C1 C2 1.463(8) .
C2 C3 1.359(8) .
C2 C7 1.392(7) .
C3 C4 1.394(8) .
C4 C5 1.438(8) .
C4 C22 1.567(8) .
C5 C6 1.398(8) .
C5 C17 1.548(8) .
C6 C7 1.406(7) .
C7 C8 1.436(7) .
C9 C10 1.461(8) .
C10 C11 1.377(7) .
C10 C15 1.397(8) .
C11 C12 1.394(8) .
C12 C13 1.439(7) .
C12 C27 1.545(7) .
C13 C14 1.407(7) .
C13 C30 1.554(7) .
C14 C15 1.394(8) .
C15 C16 1.441(8) .
C22 C26 1.495(10) .
C22 C24 1.528(9) .
C22 C23 1.694(9) .
C22 C25 1.698(10) .
C18 C17 1.426(10) .
C19 C17 1.727(10) .
C17 C20 1.439(9) .
C17 C21 1.651(9) .
C27 C29 1.583(6) .
C27 C28 1.628(6) .
C30 C32 1.586(6) .
C30 C31 1.623(6) .
C20S C21S 1.488(18) .
C21S O20S 1.231(16) .
C21S C22S 1.309(15) .
O22S C23S 1.196(15) .
C22S C23S 1.475(19) .
C24S C23S 1.54(3) .
C10T C11T 1.58(3) .
C11T O11T 1.263(19) .
C11T C12T 1.31(2) .
C12T C13T 1.468(15) .
O12T C13T 1.299(14) .
C13T C14T 1.400(19) .
